data_4135419
loop_
_publ_author_name
'Anamimoghadam, Ommid'
'Jones, Leighton O.'
'Cooper, James A.'
'Beldjoudi, Yassine'
'Nguyen, Minh T.'
'Liu, Wenqi'
'Krzyaniak, Matthew D.'
'Pezzato, Cristian'
'Stern, Charlotte L.'
'Patel, Hasmukh A.'
'Wasielewski, Michael R.'
'Schatz, George C.'
'Stoddart, J. Fraser'

_publ_section_title
;
 Discrete Open-Shell Tris(bipyridinium radical cationic) Inclusion
 Complexes in the Solid State
;
_journal_name_full 'Journal of the American Chemical Society'
_journal_paper_doi 10.1021/jacs.0c07148
_journal_year 2020
_chemical_formula_moiety '2(F6 P), C3 H2 S2, C20 H20 N2 O2, C2 H3 N'
_chemical_formula_sum 'C25 H25 F12 N3 O2 P2 S2'
_chemical_formula_weight 753.54
_space_group_crystal_system triclinic
_space_group_IT_number 2
_space_group_name_Hall '-P 1'
_space_group_name_H-M_alt 'P -1'
_atom_sites_solution_hydrogens geom
_atom_sites_solution_primary direct
_audit_creation_date 2020-06-27
_audit_creation_method
;
Olex2 1.2
(compiled 2016.11.30 svn.r3356 for OlexSys, GUI svn.r5269)
;
_cell_angle_alpha 64.875(2)
_cell_angle_beta 77.838(2)
_cell_angle_gamma 65.854(2)
_cell_formula_units_Z 2
_cell_length_a 10.4509(4)
_cell_length_b 12.2972(4)
_cell_length_c 13.7176(5)
_cell_measurement_reflns_used 9755
_cell_measurement_temperature 100(2)
_cell_measurement_theta_max 28.09
_cell_measurement_theta_min 2.32
_cell_volume 1455.03(10)
_computing_cell_refinement 'SAINT v8.37A (Bruker, 2015)'
_computing_data_reduction 'SAINT v8.37A (Bruker, 2015)'
_computing_molecular_graphics 'Olex2 (Dolomanov et al., 2009)'
_computing_publication_material 'Olex2 (Dolomanov et al., 2009)'
_computing_structure_refinement 'XL (Sheldrick, 2008)'
_computing_structure_solution 'SIR2004 (Burla et al., 2007)'
_diffrn_ambient_temperature 100.15
_diffrn_measured_fraction_theta_full 1.000
_diffrn_measured_fraction_theta_max 0.988
_diffrn_measurement_device_type 'Bruker APEX-II CCD'
_diffrn_measurement_method '\f and \w scans'
_diffrn_radiation_type MoK\a
_diffrn_radiation_wavelength 0.71073
_diffrn_reflns_av_R_equivalents 0.0423
_diffrn_reflns_av_unetI/netI 0.0481
_diffrn_reflns_Laue_measured_fraction_full 1.000
_diffrn_reflns_Laue_measured_fraction_max 0.988
_diffrn_reflns_limit_h_max 13
_diffrn_reflns_limit_h_min -13
_diffrn_reflns_limit_k_max 16
_diffrn_reflns_limit_k_min -16
_diffrn_reflns_limit_l_max 18
_diffrn_reflns_limit_l_min -18
_diffrn_reflns_number 23652
_diffrn_reflns_point_group_measured_fraction_full 1.000
_diffrn_reflns_point_group_measured_fraction_max 0.988
_diffrn_reflns_theta_full 25.242
_diffrn_reflns_theta_max 28.195
_diffrn_reflns_theta_min 1.641
_exptl_absorpt_coefficient_mu 0.403
_exptl_absorpt_correction_T_max 0.7456
_exptl_absorpt_correction_T_min 0.6634
_exptl_absorpt_correction_type multi-scan
_exptl_absorpt_process_details
;
SADABS-2014/5 (Bruker,2014/5) was used for absorption correction.
wR2(int) was 0.0657 before and 0.0488 after correction.
The Ratio of minimum to maximum transmission is 0.8898.
The \l/2 correction factor is Not present.
;
_exptl_crystal_colour green
_exptl_crystal_colour_primary green
_exptl_crystal_density_diffrn 1.720
_exptl_crystal_description block
_exptl_crystal_F_000 764
_exptl_crystal_size_max 0.107
_exptl_crystal_size_mid 0.039
_exptl_crystal_size_min 0.025
_refine_diff_density_max 0.489
_refine_diff_density_min -0.368
_refine_diff_density_rms 0.071
_refine_ls_extinction_method none
_refine_ls_goodness_of_fit_ref 1.031
_refine_ls_hydrogen_treatment constr
_refine_ls_matrix_type full
_refine_ls_number_parameters 418
_refine_ls_number_reflns 7081
_refine_ls_number_restraints 0
_refine_ls_restrained_S_all 1.031
_refine_ls_R_factor_all 0.0617
_refine_ls_R_factor_gt 0.0429
_refine_ls_shift/su_max 0.001
_refine_ls_shift/su_mean 0.000
_refine_ls_structure_factor_coef Fsqd
_refine_ls_weighting_details 'w=1/[\s^2^(Fo^2^)+(0.0425P)^2^+1.0168P] where P=(Fo^2^+2Fc^2^)/3'
_refine_ls_weighting_scheme calc
_refine_ls_wR_factor_gt 0.0975
_refine_ls_wR_factor_ref 0.1064
_reflns_Friedel_coverage 0.000
_reflns_number_gt 5420
_reflns_number_total 7081
_reflns_threshold_expression 'I > 2\s(I)'
_cod_data_source_file ja0c07148_si_004.cif
_cod_data_source_block meobb_ttf
_cod_database_code 4135419
_shelx_space_group_comment
;
The symmetry employed for this shelxl refinement is uniquely defined
by the following loop, which should always be used as a source of
symmetry information in preference to the above space-group names.
They are only intended as comments.
;
_shelx_estimated_absorpt_t_max 0.990
_shelx_estimated_absorpt_t_min 0.958
_olex2_refinement_description
;
1. Fixed Uiso
 At 1.2 times of:
  All C(H) groups, All C(H,H) groups
 At 1.5 times of:
  All C(H,H,H) groups
2.a Secondary CH2 refined with riding coordinates:
 C20(H20A,H20B), C8(H8A,H8B)
2.b Aromatic/amide H refined with riding coordinates:
 C4(H4), C10(H10), C16(H16), C19(H19), C5(H5), C18(H18), C17(H17), C11(H11),
 C12(H12), C13(H13), C25(H25), C24(H24)
2.c Idealised Me refined as rotating group:
 C9(H9A,H9B,H9C), C21(H21A,H21B,H21C), C2(H2A,H2B,H2C)
;
_shelx_shelxl_version_number 2014/7
_olex2_submission_special_instructions 'No special instructions were received'

loop_
_space_group_symop_operation_xyz
'x, y, z'
'-x, -y, -z'

loop_
_atom_site_label
_atom_site_type_symbol
_atom_site_fract_x
_atom_site_fract_y
_atom_site_fract_z
_atom_site_U_iso_or_equiv
_atom_site_adp_type
_atom_site_occupancy
_atom_site_site_symmetry_order
_atom_site_calc_flag
_atom_site_refinement_flags_posn
_atom_site_refinement_flags_adp
_atom_site_refinement_flags_occupancy
_atom_site_disorder_assembly
_atom_site_disorder_group
P1 P 0.17884(6) 0.60760(5) 0.75424(4) 0.01645(13) Uani 1 1 d . . . . .
P2 P -0.14813(6) 0.27986(6) 0.67117(5) 0.02028(13) Uani 1 1 d . . . . .
S2 S 0.66643(7) 0.02394(6) 0.37439(5) 0.02760(15) Uani 1 1 d . . . . .
S1 S 0.63740(7) 0.00084(6) 0.60009(5) 0.02965(15) Uani 1 1 d . . . . .
F7 F 0.22514(14) 0.70402(13) 0.77632(11) 0.0248(3) Uani 1 1 d . . . . .
F8 F 0.04782(14) 0.72642(13) 0.69073(11) 0.0266(3) Uani 1 1 d . . . . .
F12 F 0.08366(14) 0.58926(13) 0.86478(10) 0.0258(3) Uani 1 1 d . . . . .
F9 F 0.13176(14) 0.51083(13) 0.73376(11) 0.0265(3) Uani 1 1 d . . . . .
F10 F 0.27396(14) 0.62453(14) 0.64536(10) 0.0276(3) Uani 1 1 d . . . . .
F1 F 0.00454(14) 0.16965(13) 0.68841(12) 0.0300(3) Uani 1 1 d . . . . .
F2 F -0.20489(15) 0.19377(13) 0.64359(12) 0.0286(3) Uani 1 1 d . . . . .
F11 F 0.31001(14) 0.48897(13) 0.81923(11) 0.0285(3) Uani 1 1 d . . . . .
F3 F -0.09142(16) 0.36481(14) 0.70025(13) 0.0357(4) Uani 1 1 d . . . . .
O00E O 0.81002(15) -0.17265(14) 0.88200(12) 0.0187(3) Uani 1 1 d . . . . .
F4 F -0.18782(16) 0.21256(14) 0.79656(12) 0.0342(4) Uani 1 1 d . . . . .
O00G O 0.23348(15) 0.06609(14) 0.88884(12) 0.0203(3) Uani 1 1 d . . . . .
F5 F -0.30156(15) 0.38830(13) 0.65724(15) 0.0411(4) Uani 1 1 d . . . . .
F6 F -0.10745(18) 0.34525(16) 0.54778(12) 0.0423(4) Uani 1 1 d . . . . .
N2 N 0.36179(18) 0.27617(16) 0.69769(13) 0.0139(4) Uani 1 1 d . . . . .
N1 N 0.33756(18) 0.34067(16) 0.17009(13) 0.0130(3) Uani 1 1 d . . . . .
N3 N -0.3022(2) 0.36452(19) 0.98353(17) 0.0277(5) Uani 1 1 d . . . . .
C3 C 0.5864(2) -0.18559(19) 0.91548(15) 0.0136(4) Uani 1 1 d . . . . .
C14 C 0.3378(2) 0.32871(18) 0.48400(16) 0.0128(4) Uani 1 1 d . . . . .
C4 C 0.6030(2) 0.02335(19) 0.85553(15) 0.0141(4) Uani 1 1 d . . . . .
H4 H 0.6574 0.0739 0.8361 0.017 Uiso 1 1 calc R . . . .
C15 C 0.3328(2) 0.34023(18) 0.37269(16) 0.0129(4) Uani 1 1 d . . . . .
C7 C 0.3762(2) 0.0037(2) 0.88949(16) 0.0147(4) Uani 1 1 d . . . . .
C6 C 0.4570(2) 0.08113(19) 0.85580(15) 0.0141(4) Uani 1 1 d . . . . .
C20 C 0.3472(2) 0.3269(2) 0.06530(16) 0.0151(4) Uani 1 1 d . . . . .
H20A H 0.4038 0.3730 0.0125 0.018 Uiso 1 1 calc R . . . .
H20B H 0.2544 0.3624 0.0380 0.018 Uiso 1 1 calc R . . . .
C10 C 0.2450(2) 0.2821(2) 0.66645(17) 0.0185(4) Uani 1 1 d . . . . .
H10 H 0.1729 0.2682 0.7171 0.022 Uiso 1 1 calc R . . . .
C1 C 0.6678(2) -0.1087(2) 0.88402(15) 0.0135(4) Uani 1 1 d . . . . .
C16 C 0.4451(2) 0.3525(2) 0.29831(17) 0.0170(4) Uani 1 1 d . . . . .
H16 H 0.5203 0.3608 0.3168 0.020 Uiso 1 1 calc R . . . .
C19 C 0.2260(2) 0.3313(2) 0.23868(17) 0.0165(4) Uani 1 1 d . . . . .
H19 H 0.1515 0.3245 0.2176 0.020 Uiso 1 1 calc R . . . .
C5 C 0.4412(2) -0.1289(2) 0.91953(16) 0.0151(4) Uani 1 1 d . . . . .
H5 H 0.3870 -0.1801 0.9425 0.018 Uiso 1 1 calc R . . . .
C18 C 0.4455(2) 0.3524(2) 0.19845(16) 0.0172(4) Uani 1 1 d . . . . .
H18 H 0.5211 0.3605 0.1498 0.021 Uiso 1 1 calc R . . . .
C8 C 0.3877(2) 0.2256(2) 0.81464(16) 0.0157(4) Uani 1 1 d . . . . .
H8A H 0.2995 0.2497 0.8547 0.019 Uiso 1 1 calc R . . . .
H8B H 0.4477 0.2625 0.8246 0.019 Uiso 1 1 calc R . . . .
C17 C 0.2211(2) 0.3317(2) 0.33947(17) 0.0163(4) Uani 1 1 d . . . . .
H17 H 0.1430 0.3263 0.3857 0.020 Uiso 1 1 calc R . . . .
C11 C 0.4634(2) 0.3035(2) 0.62430(17) 0.0192(5) Uani 1 1 d . . . . .
H11 H 0.5415 0.3042 0.6460 0.023 Uiso 1 1 calc R . . . .
C12 C 0.2304(2) 0.3084(2) 0.56116(17) 0.0186(4) Uani 1 1 d . . . . .
H12 H 0.1485 0.3126 0.5409 0.022 Uiso 1 1 calc R . . . .
C22 C -0.1883(3) 0.3541(2) 0.95673(17) 0.0218(5) Uani 1 1 d . . . . .
C13 C 0.4530(2) 0.3305(2) 0.51797(17) 0.0191(5) Uani 1 1 d . . . . .
H13 H 0.5237 0.3501 0.4680 0.023 Uiso 1 1 calc R . . . .
C9 C 0.1512(2) -0.0108(2) 0.90804(19) 0.0231(5) Uani 1 1 d . . . . .
H9A H 0.1812 -0.0528 0.8577 0.035 Uiso 1 1 calc GR . . . .
H9B H 0.0539 0.0434 0.8991 0.035 Uiso 1 1 calc GR . . . .
H9C H 0.1634 -0.0745 0.9802 0.035 Uiso 1 1 calc GR . . . .
C23 C 0.5632(3) 0.0050(2) 0.49491(17) 0.0232(5) Uani 1 1 d . . . . .
C21 C -0.0437(2) 0.3443(2) 0.9225(2) 0.0264(5) Uani 1 1 d . . . . .
H21A H -0.0409 0.4059 0.8505 0.040 Uiso 1 1 calc GR . . . .
H21B H 0.0113 0.2591 0.9243 0.040 Uiso 1 1 calc GR . . . .
H21C H -0.0062 0.3616 0.9702 0.040 Uiso 1 1 calc GR . . . .
C2 C 0.8965(2) -0.0959(2) 0.84307(19) 0.0219(5) Uani 1 1 d . . . . .
H2A H 0.8728 -0.0355 0.7709 0.033 Uiso 1 1 calc GR . . . .
H2B H 0.9934 -0.1508 0.8434 0.033 Uiso 1 1 calc GR . . . .
H2C H 0.8811 -0.0501 0.8888 0.033 Uiso 1 1 calc GR . . . .
C25 C 0.7998(3) 0.0341(3) 0.4235(2) 0.0375(6) Uani 1 1 d . . . . .
H25 H 0.8779 0.0464 0.3799 0.045 Uiso 1 1 calc R . . . .
C24 C 0.7871(3) 0.0240(3) 0.5241(2) 0.0394(7) Uani 1 1 d . . . . .
H24 H 0.8557 0.0291 0.5538 0.047 Uiso 1 1 calc R . . . .

loop_
_atom_site_aniso_label
_atom_site_aniso_U_11
_atom_site_aniso_U_22
_atom_site_aniso_U_33
_atom_site_aniso_U_23
_atom_site_aniso_U_13
_atom_site_aniso_U_12
P1 0.0146(3) 0.0180(3) 0.0172(3) -0.0068(2) 0.0018(2) -0.0074(2)
P2 0.0168(3) 0.0166(3) 0.0288(3) -0.0075(2) -0.0030(2) -0.0076(2)
S2 0.0371(4) 0.0243(3) 0.0189(3) -0.0089(2) 0.0012(2) -0.0092(3)
S1 0.0434(4) 0.0233(3) 0.0219(3) -0.0110(2) -0.0091(3) -0.0055(3)
F7 0.0236(7) 0.0250(7) 0.0311(7) -0.0122(6) -0.0006(6) -0.0125(6)
F8 0.0176(7) 0.0250(7) 0.0318(8) -0.0046(6) -0.0052(5) -0.0072(6)
F12 0.0279(8) 0.0319(8) 0.0208(7) -0.0123(6) 0.0095(5) -0.0164(6)
F9 0.0287(8) 0.0288(7) 0.0325(8) -0.0180(6) 0.0062(6) -0.0172(6)
F10 0.0218(7) 0.0450(9) 0.0207(7) -0.0141(6) 0.0071(5) -0.0188(7)
F1 0.0166(7) 0.0293(8) 0.0396(8) -0.0135(6) -0.0024(6) -0.0031(6)
F2 0.0294(8) 0.0244(7) 0.0396(8) -0.0132(6) -0.0062(6) -0.0135(6)
F11 0.0261(8) 0.0212(7) 0.0306(8) -0.0078(6) -0.0069(6) -0.0007(6)
F3 0.0311(8) 0.0320(8) 0.0568(10) -0.0215(7) -0.0068(7) -0.0161(7)
O00E 0.0136(7) 0.0132(7) 0.0285(8) -0.0074(6) -0.0018(6) -0.0043(6)
F4 0.0377(9) 0.0363(9) 0.0311(8) -0.0161(7) 0.0091(6) -0.0175(7)
O00G 0.0130(8) 0.0192(8) 0.0271(8) -0.0083(7) 0.0010(6) -0.0058(6)
F5 0.0224(8) 0.0189(7) 0.0805(13) -0.0168(8) -0.0135(8) -0.0030(6)
F6 0.0525(11) 0.0488(10) 0.0277(8) 0.0020(7) -0.0072(7) -0.0347(9)
N2 0.0164(9) 0.0113(8) 0.0147(8) -0.0060(7) 0.0008(7) -0.0052(7)
N1 0.0146(9) 0.0111(8) 0.0130(8) -0.0049(7) -0.0002(6) -0.0043(7)
N3 0.0308(12) 0.0224(11) 0.0309(11) -0.0091(9) 0.0042(9) -0.0141(9)
C3 0.0170(10) 0.0156(10) 0.0089(9) -0.0044(8) -0.0017(7) -0.0063(8)
C14 0.0145(10) 0.0091(9) 0.0140(9) -0.0034(7) -0.0005(7) -0.0045(8)
C4 0.0170(10) 0.0160(10) 0.0118(9) -0.0058(8) 0.0002(8) -0.0081(8)
C15 0.0132(10) 0.0090(9) 0.0151(10) -0.0041(8) -0.0001(7) -0.0035(8)
C7 0.0153(10) 0.0173(10) 0.0125(9) -0.0071(8) 0.0000(7) -0.0056(8)
C6 0.0186(11) 0.0145(10) 0.0104(9) -0.0051(8) -0.0016(8) -0.0063(8)
C20 0.0195(11) 0.0160(10) 0.0113(9) -0.0056(8) -0.0016(8) -0.0070(8)
C10 0.0116(10) 0.0253(12) 0.0192(11) -0.0098(9) 0.0031(8) -0.0077(9)
C1 0.0138(10) 0.0166(10) 0.0114(9) -0.0073(8) -0.0001(7) -0.0048(8)
C16 0.0152(10) 0.0213(11) 0.0175(10) -0.0082(9) 0.0016(8) -0.0098(9)
C19 0.0149(10) 0.0179(10) 0.0179(10) -0.0073(8) -0.0004(8) -0.0068(8)
C5 0.0182(11) 0.0178(10) 0.0120(9) -0.0059(8) 0.0012(8) -0.0098(9)
C18 0.0172(11) 0.0204(11) 0.0162(10) -0.0070(8) 0.0027(8) -0.0106(9)
C8 0.0185(11) 0.0167(10) 0.0141(10) -0.0077(8) -0.0006(8) -0.0065(8)
C17 0.0139(10) 0.0180(10) 0.0191(10) -0.0088(8) 0.0028(8) -0.0077(8)
C11 0.0173(11) 0.0232(11) 0.0208(11) -0.0076(9) 0.0002(8) -0.0119(9)
C12 0.0138(10) 0.0247(12) 0.0187(11) -0.0099(9) 0.0013(8) -0.0078(9)
C22 0.0310(13) 0.0150(11) 0.0187(11) -0.0063(9) -0.0001(9) -0.0081(9)
C13 0.0181(11) 0.0241(11) 0.0168(10) -0.0058(9) 0.0024(8) -0.0128(9)
C9 0.0162(11) 0.0231(12) 0.0295(12) -0.0086(10) 0.0026(9) -0.0099(9)
C23 0.0378(13) 0.0153(11) 0.0128(10) -0.0053(8) -0.0042(9) -0.0047(10)
C21 0.0239(13) 0.0261(13) 0.0266(12) -0.0087(10) -0.0002(10) -0.0083(10)
C2 0.0152(11) 0.0199(11) 0.0317(13) -0.0088(10) 0.0013(9) -0.0095(9)
C25 0.0400(16) 0.0373(16) 0.0410(16) -0.0174(13) 0.0002(12) -0.0177(13)
C24 0.0399(17) 0.0426(17) 0.0437(17) -0.0217(14) -0.0060(13) -0.0149(13)

loop_
_atom_type_symbol
_atom_type_description
_atom_type_scat_dispersion_real
_atom_type_scat_dispersion_imag
_atom_type_scat_source
C C 0.0033 0.0016 'International Tables Vol C Tables 4.2.6.8 and 6.1.1.4'
H H 0.0000 0.0000 'International Tables Vol C Tables 4.2.6.8 and 6.1.1.4'
F F 0.0171 0.0103 'International Tables Vol C Tables 4.2.6.8 and 6.1.1.4'
N N 0.0061 0.0033 'International Tables Vol C Tables 4.2.6.8 and 6.1.1.4'
O O 0.0106 0.0060 'International Tables Vol C Tables 4.2.6.8 and 6.1.1.4'
P P 0.1023 0.0942 'International Tables Vol C Tables 4.2.6.8 and 6.1.1.4'
S S 0.1246 0.1234 'International Tables Vol C Tables 4.2.6.8 and 6.1.1.4'

loop_
_geom_angle_atom_site_label_1
_geom_angle_atom_site_label_2
_geom_angle_atom_site_label_3
_geom_angle
_geom_angle_site_symmetry_1
_geom_angle_site_symmetry_3
_geom_angle_publ_flag
F7 P1 F12 89.80(7) . . ?
F7 P1 F11 89.57(8) . . ?
F8 P1 F7 89.91(8) . . ?
F8 P1 F12 89.72(8) . . ?
F8 P1 F9 90.24(8) . . ?
F8 P1 F11 179.26(8) . . ?
F9 P1 F7 179.26(8) . . ?
F9 P1 F12 89.47(7) . . ?
F9 P1 F11 90.28(8) . . ?
F10 P1 F7 90.34(7) . . ?
F10 P1 F8 90.75(8) . . ?
F10 P1 F12 179.51(9) . . ?
F10 P1 F9 90.39(7) . . ?
F10 P1 F11 89.77(8) . . ?
F11 P1 F12 89.76(8) . . ?
F1 P2 F2 90.19(8) . . ?
F1 P2 F3 89.63(8) . . ?
F1 P2 F4 89.08(8) . . ?
F2 P2 F4 89.34(8) . . ?
F3 P2 F2 179.30(9) . . ?
F3 P2 F4 89.99(8) . . ?
F5 P2 F1 178.50(10) . . ?
F5 P2 F2 89.87(8) . . ?
F5 P2 F3 90.29(8) . . ?
F5 P2 F4 89.42(9) . . ?
F6 P2 F1 90.35(9) . . ?
F6 P2 F2 90.75(8) . . ?
F6 P2 F3 89.93(9) . . ?
F6 P2 F4 179.43(11) . . ?
F6 P2 F5 91.14(10) . . ?
C25 S2 C23 94.78(13) . . ?
C24 S1 C23 94.79(13) . . ?
C1 O00E C2 117.09(16) . . ?
C7 O00G C9 116.24(17) . . ?
C10 N2 C8 120.56(17) . . ?
C10 N2 C11 120.14(18) . . ?
C11 N2 C8 118.97(17) . . ?
C19 N1 C20 119.75(17) . . ?
C18 N1 C20 119.50(17) . . ?
C18 N1 C19 120.55(18) . . ?
C1 C3 C20 121.22(18) . 2_656 ?
C5 C3 C20 118.96(18) . 2_656 ?
C5 C3 C1 119.56(19) . . ?
C12 C14 C15 121.41(19) . . ?
C13 C14 C15 121.58(18) . . ?
C13 C14 C12 116.92(19) . . ?
C6 C4 H4 119.7 . . ?
C1 C4 H4 119.7 . . ?
C1 C4 C6 120.59(19) . . ?
C16 C15 C14 120.74(18) . . ?
C17 C15 C14 122.03(18) . . ?
C17 C15 C16 117.12(19) . . ?
O00G C7 C6 116.40(18) . . ?
O00G C7 C5 123.52(19) . . ?
C5 C7 C6 120.06(19) . . ?
C4 C6 C7 119.22(19) . . ?
C4 C6 C8 120.30(18) . . ?
C7 C6 C8 120.40(19) . . ?
N1 C20 C3 108.17(16) . 2_656 ?
N1 C20 H20A 110.1 . . ?
N1 C20 H20B 110.1 . . ?
C3 C20 H20A 110.1 2_656 . ?
C3 C20 H20B 110.1 2_656 . ?
H20A C20 H20B 108.4 . . ?
N2 C10 H10 119.5 . . ?
N2 C10 C12 120.99(19) . . ?
C12 C10 H10 119.5 . . ?
O00E C1 C3 115.59(18) . . ?
O00E C1 C4 124.45(18) . . ?
C4 C1 C3 119.95(19) . . ?
C15 C16 H16 119.7 . . ?
C18 C16 C15 120.7(2) . . ?
C18 C16 H16 119.7 . . ?
N1 C19 H19 119.7 . . ?
N1 C19 C17 120.7(2) . . ?
C17 C19 H19 119.7 . . ?
C3 C5 C7 120.55(19) . . ?
C3 C5 H5 119.7 . . ?
C7 C5 H5 119.7 . . ?
N1 C18 C16 120.58(19) . . ?
N1 C18 H18 119.7 . . ?
C16 C18 H18 119.7 . . ?
N2 C8 C6 109.32(16) . . ?
N2 C8 H8A 109.8 . . ?
N2 C8 H8B 109.8 . . ?
C6 C8 H8A 109.8 . . ?
C6 C8 H8B 109.8 . . ?
H8A C8 H8B 108.3 . . ?
C15 C17 H17 119.8 . . ?
C19 C17 C15 120.34(19) . . ?
C19 C17 H17 119.8 . . ?
N2 C11 H11 119.7 . . ?
N2 C11 C13 120.7(2) . . ?
C13 C11 H11 119.7 . . ?
C14 C12 H12 119.8 . . ?
C10 C12 C14 120.4(2) . . ?
C10 C12 H12 119.8 . . ?
N3 C22 C21 178.4(2) . . ?
C14 C13 H13 119.7 . . ?
C11 C13 C14 120.59(19) . . ?
C11 C13 H13 119.7 . . ?
O00G C9 H9A 109.5 . . ?
O00G C9 H9B 109.5 . . ?
O00G C9 H9C 109.5 . . ?
H9A C9 H9B 109.5 . . ?
H9A C9 H9C 109.5 . . ?
H9B C9 H9C 109.5 . . ?
S1 C23 S2 114.49(14) . . ?
C23 C23 S2 122.5(2) 2_656 . ?
C23 C23 S1 123.0(2) 2_656 . ?
C22 C21 H21A 109.5 . . ?
C22 C21 H21B 109.5 . . ?
C22 C21 H21C 109.5 . . ?
H21A C21 H21B 109.5 . . ?
H21A C21 H21C 109.5 . . ?
H21B C21 H21C 109.5 . . ?
O00E C2 H2A 109.5 . . ?
O00E C2 H2B 109.5 . . ?
O00E C2 H2C 109.5 . . ?
H2A C2 H2B 109.5 . . ?
H2A C2 H2C 109.5 . . ?
H2B C2 H2C 109.5 . . ?
S2 C25 H25 121.0 . . ?
C24 C25 S2 118.1(2) . . ?
C24 C25 H25 121.0 . . ?
S1 C24 H24 121.1 . . ?
C25 C24 S1 117.8(2) . . ?
C25 C24 H24 121.1 . . ?

loop_
_geom_bond_atom_site_label_1
_geom_bond_atom_site_label_2
_geom_bond_distance
_geom_bond_site_symmetry_2
_geom_bond_publ_flag
P1 F7 1.6026(14) . ?
P1 F8 1.5980(14) . ?
P1 F12 1.6117(13) . ?
P1 F9 1.5994(14) . ?
P1 F10 1.5944(13) . ?
P1 F11 1.6052(14) . ?
P2 F1 1.5989(14) . ?
P2 F2 1.6013(14) . ?
P2 F3 1.6004(15) . ?
P2 F4 1.6085(15) . ?
P2 F5 1.5966(15) . ?
P2 F6 1.5852(16) . ?
S2 C23 1.754(2) . ?
S2 C25 1.739(3) . ?
S1 C23 1.750(2) . ?
S1 C24 1.744(3) . ?
O00E C1 1.369(2) . ?
O00E C2 1.435(2) . ?
O00G C7 1.370(2) . ?
O00G C9 1.436(3) . ?
N2 C10 1.341(3) . ?
N2 C8 1.494(3) . ?
N2 C11 1.345(3) . ?
N1 C20 1.496(2) . ?
N1 C19 1.346(3) . ?
N1 C18 1.346(3) . ?
N3 C22 1.140(3) . ?
C3 C20 1.507(3) 2_656 ?
C3 C1 1.400(3) . ?
C3 C5 1.386(3) . ?
C14 C15 1.482(3) . ?
C14 C12 1.395(3) . ?
C14 C13 1.391(3) . ?
C4 H4 0.9300 . ?
C4 C6 1.395(3) . ?
C4 C1 1.386(3) . ?
C15 C16 1.396(3) . ?
C15 C17 1.395(3) . ?
C7 C6 1.398(3) . ?
C7 C5 1.390(3) . ?
C6 C8 1.506(3) . ?
C20 C3 1.507(3) 2_656 ?
C20 H20A 0.9700 . ?
C20 H20B 0.9700 . ?
C10 H10 0.9300 . ?
C10 C12 1.368(3) . ?
C16 H16 0.9300 . ?
C16 C18 1.369(3) . ?
C19 H19 0.9300 . ?
C19 C17 1.375(3) . ?
C5 H5 0.9300 . ?
C18 H18 0.9300 . ?
C8 H8A 0.9700 . ?
C8 H8B 0.9700 . ?
C17 H17 0.9300 . ?
C11 H11 0.9300 . ?
C11 C13 1.370(3) . ?
C12 H12 0.9300 . ?
C22 C21 1.456(3) . ?
C13 H13 0.9300 . ?
C9 H9A 0.9600 . ?
C9 H9B 0.9600 . ?
C9 H9C 0.9600 . ?
C23 C23 1.349(5) 2_656 ?
C21 H21A 0.9600 . ?
C21 H21B 0.9600 . ?
C21 H21C 0.9600 . ?
C2 H2A 0.9600 . ?
C2 H2B 0.9600 . ?
C2 H2C 0.9600 . ?
C25 H25 0.9300 . ?
C25 C24 1.314(4) . ?
C24 H24 0.9300 . ?
